data_4037751
loop_
_publ_author_name
'Putta, Venkata Pattabhi Rama Kishore'
'Vodnala, Nagaraju'
'Gujjarappa, Raghuram'
'Tyagi, Ujjawal'
'Garg, Aakriti'
'Gupta, Sreya'
'Pujar, Prasad P.'
'Malakar, Chandi Charan'

_publ_section_title
;
 Reagent-Controlled Divergent Synthesis of 2-Amino-1,3-Benzoxazines and
 2-Amino-1,3-Benzothiazines.
;
_journal_name_full 'The Journal of organic chemistry'
_journal_paper_doi 10.1021/acs.joc.9b02384
_journal_year 2019
_chemical_formula_moiety 'C15 H10 F N2 O2'
_chemical_formula_sum 'C15 H10 F N2 O2'
_chemical_formula_weight 269.25
_space_group_crystal_system monoclinic
_space_group_IT_number 14
_space_group_name_Hall '-P 2yn'
_space_group_name_H-M_alt 'P 1 21/n 1'
_atom_sites_solution_hydrogens geom
_atom_sites_solution_primary direct
_atom_sites_solution_secondary difmap
_audit_creation_date 2019-06-21
_audit_creation_method
;
Olex2 1.2-ac21
(compiled 2015.09.16 svn.r134, GUI svn.r4998)
;
_cell_angle_alpha 90.00
_cell_angle_beta 113.527(5)
_cell_angle_gamma 90.00
_cell_formula_units_Z 4
_cell_length_a 12.2439(6)
_cell_length_b 8.4591(3)
_cell_length_c 13.4174(6)
_cell_measurement_reflns_used 1807
_cell_measurement_temperature 293(2)
_cell_measurement_theta_max 66.7350
_cell_measurement_theta_min 6.3010
_cell_volume 1274.15(11)
_computing_cell_refinement 'CrysAlisPro 1.171.38.46 (Rigaku OD, 2015)'
_computing_data_collection 'CrysAlisPro 1.171.38.46 (Rigaku OD, 2015)'
_computing_data_reduction 'CrysAlisPro 1.171.38.46 (Rigaku OD, 2015)'
_computing_molecular_graphics 'Olex2 (Dolomanov et al., 2009)'
_computing_publication_material 'Olex2 (Dolomanov et al., 2009)'
_computing_structure_refinement 'ShelXL (Sheldrick, 2008)'
_computing_structure_solution 'ShelXT (Sheldrick, 2015)'
_diffrn_ambient_temperature 293(2)
_diffrn_detector 'CCD plate'
_diffrn_detector_area_resol_mean 15.9974
_diffrn_detector_type Eos
_diffrn_measured_fraction_theta_full 0.977
_diffrn_measured_fraction_theta_max 0.977
_diffrn_measurement_details
;
List of Runs (angles in degrees, time in seconds):

  # Type    Start    End  Width  t~exp~   \w     \q     \k     \f   Frames
--------------------------------------------------------------------------
  1  \w      6.00  64.00   1.00    1.00    --   25.69 -57.00 -30.00   58
  2  \w     56.00  96.00   1.00    1.00    --   25.69  57.00 -90.00   40
  3  \w    116.00 142.00   1.00    5.00    --   66.85 111.00-120.00   26
  4  \w    111.00 149.00   1.00    5.00    --   66.85 111.00 -30.00   38
  5  \w    117.00 178.00   1.00   10.00    --  108.00 104.00 -30.00   61
  6  \w    106.00 147.00   1.00   10.00    --  108.00  77.00  90.00   41
  7  \w     91.00 174.00   1.00   10.00    --  108.00  54.00 150.00   83
  8  \w     70.00 177.00   1.00   10.00    --  108.00  77.00  60.00  107
  9  \w    101.00 142.00   1.00    5.00    --   66.85 178.00 -90.00   41
 10  \w     61.00  99.00   1.00    5.00    --   66.85 178.00  60.00   38
 11  \w     65.00 103.00   1.00   10.00    --  108.00  77.00  90.00   38
 12  \w     24.00 148.00   1.00    5.00    --   66.85  77.00  60.00  124
 13  \w     35.00 133.00   1.00    5.00    --   66.85  63.00-180.00   98
 14  \w     73.00 175.00   1.00   10.00    --  108.00  65.00-180.00  102
 15  \w    117.00 143.00   1.00   10.00    --  108.00 -89.00  30.00   26
 16  \w     48.00 108.00   1.00   10.00    --  108.00 -89.00  30.00   60
 17  \w     23.00 109.00   1.00   10.00    --  108.00-104.00 150.00   86
 18  \w    -13.00  42.00   1.00    1.00    --   25.69  57.00 -90.00   55
 19  \w    -45.00   1.00   1.00    1.00    --   25.69 -57.00 -30.00   46
;
_diffrn_measurement_device 'four-circle diffractometer'
_diffrn_measurement_device_type 'SuperNova, Dual, Cu at zero, Eos'
_diffrn_measurement_method '\w scans'
_diffrn_orient_matrix_type 'CrysAlisPro convention (1999,Acta A55,543-557)'
_diffrn_orient_matrix_UB_11 0.1103386000
_diffrn_orient_matrix_UB_12 -0.1016549000
_diffrn_orient_matrix_UB_13 0.0638625000
_diffrn_orient_matrix_UB_21 0.0598647000
_diffrn_orient_matrix_UB_22 0.1436451000
_diffrn_orient_matrix_UB_23 0.0715621000
_diffrn_orient_matrix_UB_31 -0.0554901000
_diffrn_orient_matrix_UB_32 -0.0470087000
_diffrn_orient_matrix_UB_33 0.0804830000
_diffrn_radiation_monochromator mirror
_diffrn_radiation_probe x-ray
_diffrn_radiation_type CuK\a
_diffrn_radiation_wavelength 1.54184
_diffrn_reflns_av_R_equivalents 0.0290
_diffrn_reflns_av_unetI/netI 0.0370
_diffrn_reflns_limit_h_max 13
_diffrn_reflns_limit_h_min -14
_diffrn_reflns_limit_k_max 9
_diffrn_reflns_limit_k_min -10
_diffrn_reflns_limit_l_max 16
_diffrn_reflns_limit_l_min -15
_diffrn_reflns_number 3959
_diffrn_reflns_theta_full 66.84
_diffrn_reflns_theta_max 66.84
_diffrn_reflns_theta_min 4.14
_diffrn_source 'micro-focus sealed X-ray tube'
_diffrn_source_type 'SuperNova (Cu) X-ray Source'
_exptl_absorpt_coefficient_mu 0.881
_exptl_absorpt_correction_T_max 1.000
_exptl_absorpt_correction_T_min 0.775
_exptl_absorpt_correction_type gaussian
_exptl_absorpt_process_details
;
CrysAlisPro 1.171.38.46 (Rigaku Oxford Diffraction, 2015)
Numerical absorption correction based on gaussian integration over
			a multifaceted crystal model
Empirical absorption correction using spherical harmonics,
 implemented in SCALE3 ABSPACK scaling algorithm.
;
_exptl_crystal_density_diffrn 1.404
_exptl_crystal_density_method 'not measured'
_exptl_crystal_description monoclinic
_exptl_crystal_F_000 556
_exptl_crystal_size_max 0.237
_exptl_crystal_size_mid 0.125
_exptl_crystal_size_min 0.107
_refine_diff_density_max 0.447
_refine_diff_density_min -0.307
_refine_diff_density_rms 0.088
_refine_ls_extinction_method none
_refine_ls_goodness_of_fit_ref 1.173
_refine_ls_hydrogen_treatment constr
_refine_ls_matrix_type full
_refine_ls_number_parameters 181
_refine_ls_number_reflns 2208
_refine_ls_number_restraints 0
_refine_ls_restrained_S_all 1.173
_refine_ls_R_factor_all 0.0705
_refine_ls_R_factor_gt 0.0572
_refine_ls_shift/su_max 0.000
_refine_ls_shift/su_mean 0.000
_refine_ls_structure_factor_coef Fsqd
_refine_ls_weighting_details 'calc w=1/[\s^2^(Fo^2^)+(0.1050P)^2^+0.1819P] where P=(Fo^2^+2Fc^2^)/3'
_refine_ls_weighting_scheme calc
_refine_ls_wR_factor_gt 0.1804
_refine_ls_wR_factor_ref 0.1900
_reflns_number_gt 1788
_reflns_number_total 2208
_reflns_threshold_expression >2sigma(I)
_cod_data_source_file jo9b02384_si_002.cif
_cod_data_source_block sps_05_f2_rt_cu
_cod_original_cell_volume 1274.15(9)
_cod_database_code 4037751
_chemical_oxdiff_formula 'C60 H40 F4 N8 O8'
_reflns_odcompleteness_completeness 96.93
_reflns_odcompleteness_iscentric 1
_reflns_odcompleteness_theta 66.97
_olex2_refinement_description
;
1. Fixed Uiso
 At 1.2 times of:
  All C(H) groups, All C(H,H) groups
2.a Secondary CH2 refined with riding coordinates:
 C9(H9A,H9B)
2.b Aromatic/amide H refined with riding coordinates:
 C1(H1), C11(H11), C5(H5), C13(H13), C2(H2), C12(H12), C3(H3), C4(H4)
;
_olex2_date_sample_data_collection 2019-06-19
_olex2_submission_special_instructions 'No special instructions were received'
_oxdiff_exptl_absorpt_empirical_details
;
Empirical correction (ABSPACK) includes:
- Absorption correction using spherical harmonics
- Frame scaling
;
_oxdiff_exptl_absorpt_empirical_full_max 1.496
_oxdiff_exptl_absorpt_empirical_full_min 0.594

loop_
_space_group_symop_id
_space_group_symop_operation_xyz
1 'x, y, z'
2 '-x+1/2, y+1/2, -z+1/2'
3 '-x, -y, -z'
4 'x-1/2, -y-1/2, z-1/2'

loop_
_atom_site_label
_atom_site_type_symbol
_atom_site_fract_x
_atom_site_fract_y
_atom_site_fract_z
_atom_site_U_iso_or_equiv
_atom_site_adp_type
_atom_site_occupancy
_atom_site_calc_flag
_atom_site_refinement_flags_posn
F1 F 0.54967(13) 0.8140(2) 0.69186(10) 0.0694(5) Uani 1 d .
O1 O 0.72186(15) 0.5441(2) 0.57008(12) 0.0602(5) Uani 1 d .
O2 O 0.43835(16) 0.7033(2) 0.30801(12) 0.0642(5) Uani 1 d .
N2 N 0.52344(16) 0.6949(2) 0.49450(13) 0.0450(5) Uani 1 d .
N1 N 0.60595(17) 0.5648(2) 0.38529(14) 0.0494(5) Uani 1 d .
C8 C 0.52494(19) 0.6519(2) 0.39911(15) 0.0442(5) Uani 1 d .
C15 C 0.44187(18) 0.8036(2) 0.50380(17) 0.0441(5) Uani 1 d .
C7 C 0.70269(19) 0.5149(3) 0.47447(16) 0.0462(5) Uani 1 d .
C6 C 0.7883(2) 0.4142(3) 0.44867(19) 0.0510(6) Uani 1 d .
C10 C 0.34560(19) 0.8507(3) 0.41128(19) 0.0511(6) Uani 1 d .
C14 C 0.4552(2) 0.8641(3) 0.60291(19) 0.0518(6) Uani 1 d .
C1 C 0.7640(3) 0.3639(3) 0.3436(2) 0.0614(7) Uani 1 d .
H1 H 0.6943 0.3959 0.2867 0.074 Uiso 1 calc R
C9 C 0.3310(2) 0.7710(4) 0.3079(2) 0.0654(7) Uani 1 d .
H9A H 0.2719 0.6880 0.2932 0.078 Uiso 1 calc R
H9B H 0.3006 0.8472 0.2492 0.078 Uiso 1 calc R
C11 C 0.2660(2) 0.9595(3) 0.4214(3) 0.0670(7) Uani 1 d .
H11 H 0.2015 0.9929 0.3598 0.080 Uiso 1 calc R
C5 C 0.8932(2) 0.3658(4) 0.5323(2) 0.0684(7) Uani 1 d .
H5 H 0.9106 0.3986 0.6031 0.082 Uiso 1 calc R
C13 C 0.3767(3) 0.9712(3) 0.6139(3) 0.0661(7) Uani 1 d .
H13 H 0.3872 1.0107 0.6818 0.079 Uiso 1 calc R
C2 C 0.8436(3) 0.2660(4) 0.3234(3) 0.0791(9) Uani 1 d .
H2 H 0.8267 0.2319 0.2528 0.095 Uiso 1 calc R
C12 C 0.2818(3) 1.0184(3) 0.5214(3) 0.0735(8) Uani 1 d .
H12 H 0.2276 1.0913 0.5268 0.088 Uiso 1 calc R
C3 C 0.9470(4) 0.2190(4) 0.4065(3) 0.0917(11) Uani 1 d .
H3 H 1.0000 0.1533 0.3925 0.110 Uiso 1 calc R
C4 C 0.9720(3) 0.2692(5) 0.5108(3) 0.0913(10) Uani 1 d .
H4 H 1.0424 0.2379 0.5671 0.110 Uiso 1 calc R

loop_
_atom_site_aniso_label
_atom_site_aniso_U_11
_atom_site_aniso_U_22
_atom_site_aniso_U_33
_atom_site_aniso_U_23
_atom_site_aniso_U_13
_atom_site_aniso_U_12
F1 0.0653(9) 0.0913(11) 0.0463(8) -0.0147(7) 0.0167(7) 0.0069(8)
O1 0.0647(10) 0.0702(11) 0.0405(8) -0.0058(7) 0.0155(7) 0.0143(8)
O2 0.0615(10) 0.0876(13) 0.0366(8) 0.0068(7) 0.0125(7) 0.0102(9)
N2 0.0494(10) 0.0462(10) 0.0384(9) -0.0005(7) 0.0165(7) 0.0026(7)
N1 0.0575(11) 0.0535(10) 0.0396(9) -0.0009(7) 0.0218(8) 0.0001(8)
C8 0.0489(11) 0.0456(11) 0.0357(10) 0.0015(8) 0.0144(8) -0.0076(9)
C15 0.0457(11) 0.0381(10) 0.0494(11) 0.0023(8) 0.0199(9) -0.0053(8)
C7 0.0555(12) 0.0419(11) 0.0422(10) -0.0008(8) 0.0206(9) -0.0045(9)
C6 0.0619(13) 0.0434(11) 0.0581(12) 0.0026(9) 0.0348(11) -0.0035(10)
C10 0.0471(11) 0.0452(11) 0.0588(13) 0.0109(10) 0.0189(10) -0.0015(9)
C14 0.0498(11) 0.0499(12) 0.0566(12) -0.0053(10) 0.0221(10) -0.0050(9)
C1 0.0838(17) 0.0524(13) 0.0632(14) 0.0010(11) 0.0453(14) 0.0000(12)
C9 0.0556(14) 0.0778(17) 0.0497(13) 0.0114(12) 0.0072(11) 0.0090(12)
C11 0.0521(13) 0.0574(14) 0.0884(19) 0.0209(13) 0.0249(13) 0.0080(11)
C5 0.0635(15) 0.0742(17) 0.0734(16) 0.0059(13) 0.0336(13) 0.0086(13)
C13 0.0675(15) 0.0562(14) 0.0845(18) -0.0130(13) 0.0408(14) -0.0040(12)
C2 0.117(3) 0.0602(16) 0.093(2) -0.0025(15) 0.076(2) 0.0017(16)
C12 0.0683(16) 0.0529(14) 0.112(2) 0.0031(15) 0.0489(17) 0.0099(12)
C3 0.105(3) 0.079(2) 0.124(3) 0.015(2) 0.080(3) 0.0249(19)
C4 0.075(2) 0.101(3) 0.109(3) 0.019(2) 0.048(2) 0.0257(18)

loop_
_atom_type_symbol
_atom_type_description
_atom_type_scat_dispersion_real
_atom_type_scat_dispersion_imag
_atom_type_scat_source
C C 0.0181 0.0091 'International Tables Vol C Tables 4.2.6.8 and 6.1.1.4'
H H 0.0000 0.0000 'International Tables Vol C Tables 4.2.6.8 and 6.1.1.4'
F F 0.0727 0.0534 'International Tables Vol C Tables 4.2.6.8 and 6.1.1.4'
N N 0.0311 0.0180 'International Tables Vol C Tables 4.2.6.8 and 6.1.1.4'
O O 0.0492 0.0322 'International Tables Vol C Tables 4.2.6.8 and 6.1.1.4'

loop_
_exptl_crystal_face_index_h
_exptl_crystal_face_index_k
_exptl_crystal_face_index_l
_exptl_crystal_face_perp_dist
-4 -4 -2 0.0656
1 5 -1 0.0804
-2 -5 3 0.0177
2 -5 -3 0.0313
-7 -1 0 0.0785
1 0 8 0.0492
5 0 4 0.0311
-3 5 -2 0.0867
-2 5 -3 0.0831
-5 2 -4 0.0874
1 -2 -8 0.0759
-6 -3 3 0.0417
6 -3 0 0.0281
6 1 -7 0.1217
5 3 2 0.0370
3 4 3 0.0594

loop_
_geom_angle_atom_site_label_1
_geom_angle_atom_site_label_2
_geom_angle_atom_site_label_3
_geom_angle
C8 O2 C9 121.67(17)
C8 N2 C15 123.15(18)
C8 N1 C7 119.32(17)
O2 C8 N2 118.66(19)
N1 C8 O2 115.17(18)
N1 C8 N2 126.16(19)
C10 C15 N2 119.4(2)
C14 C15 N2 121.2(2)
C14 C15 C10 119.3(2)
O1 C7 N1 125.8(2)
O1 C7 C6 119.7(2)
N1 C7 C6 114.48(18)
C1 C6 C7 121.7(2)
C1 C6 C5 119.0(2)
C5 C6 C7 119.3(2)
C15 C10 C9 116.6(2)
C11 C10 C15 118.9(2)
C11 C10 C9 124.4(2)
F1 C14 C15 117.7(2)
F1 C14 C13 120.0(2)
C13 C14 C15 122.3(2)
C6 C1 H1 120.0
C2 C1 C6 120.1(3)
C2 C1 H1 120.0
O2 C9 C10 114.29(19)
O2 C9 H9A 108.7
O2 C9 H9B 108.7
C10 C9 H9A 108.7
C10 C9 H9B 108.7
H9A C9 H9B 107.6
C10 C11 H11 119.8
C12 C11 C10 120.5(3)
C12 C11 H11 119.8
C6 C5 H5 119.8
C4 C5 C6 120.3(3)
C4 C5 H5 119.8
C14 C13 H13 121.0
C14 C13 C12 118.0(3)
C12 C13 H13 121.0
C1 C2 H2 119.8
C3 C2 C1 120.4(3)
C3 C2 H2 119.8
C11 C12 C13 121.0(2)
C11 C12 H12 119.5
C13 C12 H12 119.5
C2 C3 H3 120.1
C2 C3 C4 119.8(3)
C4 C3 H3 120.1
C5 C4 H4 119.8
C3 C4 C5 120.4(3)
C3 C4 H4 119.8

loop_
_geom_bond_atom_site_label_1
_geom_bond_atom_site_label_2
_geom_bond_distance
F1 C14 1.357(3)
O1 C7 1.233(3)
O2 C8 1.331(3)
O2 C9 1.433(3)
N2 C8 1.338(3)
N2 C15 1.399(3)
N1 C8 1.307(3)
N1 C7 1.371(3)
C15 C10 1.386(3)
C15 C14 1.373(3)
C7 C6 1.494(3)
C6 C1 1.386(3)
C6 C5 1.388(4)
C10 C9 1.487(4)
C10 C11 1.386(4)
C14 C13 1.370(3)
C1 H1 0.9300
C1 C2 1.386(4)
C9 H9A 0.9700
C9 H9B 0.9700
C11 H11 0.9300
C11 C12 1.371(4)
C5 H5 0.9300
C5 C4 1.379(4)
C13 H13 0.9300
C13 C12 1.379(4)
C2 H2 0.9300
C2 C3 1.370(5)
C12 H12 0.9300
C3 H3 0.9300
C3 C4 1.374(5)
C4 H4 0.9300

loop_
_geom_torsion_atom_site_label_1
_geom_torsion_atom_site_label_2
_geom_torsion_atom_site_label_3
_geom_torsion_atom_site_label_4
_geom_torsion
F1 C14 C13 C12 -179.8(2)
O1 C7 C6 C1 172.8(2)
O1 C7 C6 C5 -5.4(3)
N2 C15 C10 C9 4.6(3)
N2 C15 C10 C11 -179.38(19)
N2 C15 C14 F1 -0.6(3)
N2 C15 C14 C13 179.7(2)
N1 C7 C6 C1 -6.1(3)
N1 C7 C6 C5 175.8(2)
C8 O2 C9 C10 28.9(4)
C8 N2 C15 C10 11.0(3)
C8 N2 C15 C14 -169.16(19)
C8 N1 C7 O1 0.4(3)
C8 N1 C7 C6 179.16(18)
C15 N2 C8 O2 -6.3(3)
C15 N2 C8 N1 172.2(2)
C15 C10 C9 O2 -22.8(3)
C15 C10 C11 C12 -0.6(4)
C15 C14 C13 C12 -0.1(4)
C7 N1 C8 O2 175.82(19)
C7 N1 C8 N2 -2.8(3)
C7 C6 C1 C2 -177.7(2)
C7 C6 C5 C4 178.2(3)
C6 C1 C2 C3 -0.4(4)
C6 C5 C4 C3 -0.5(5)
C10 C15 C14 F1 179.25(18)
C10 C15 C14 C13 -0.5(3)
C10 C11 C12 C13 0.1(4)
C14 C15 C10 C9 -175.2(2)
C14 C15 C10 C11 0.8(3)
C14 C13 C12 C11 0.3(4)
C1 C6 C5 C4 0.0(4)
C1 C2 C3 C4 0.0(5)
C9 O2 C8 N2 -14.7(3)
C9 O2 C8 N1 166.6(2)
C9 C10 C11 C12 175.0(3)
C11 C10 C9 O2 161.5(2)
C5 C6 C1 C2 0.4(4)
C2 C3 C4 C5 0.4(6)

loop_
_exptl_oxdiff_crystal_face_indexfrac_h
_exptl_oxdiff_crystal_face_indexfrac_k
_exptl_oxdiff_crystal_face_indexfrac_l
_exptl_oxdiff_crystal_face_x
_exptl_oxdiff_crystal_face_y
_exptl_oxdiff_crystal_face_z
-4.0000 -4.0000 -2.0000 -0.1625 -0.9572 0.2490
1.0000 5.0000 -1.0000 -0.4618 0.7065 -0.3710
-2.0000 -5.0000 3.0000 0.4792 -0.6233 0.5875
2.0000 -5.0000 -3.0000 0.5374 -0.8132 -0.1174
-7.0000 -1.0000 0.0000 -0.6707 -0.5627 0.4354
1.0000 0.0000 8.0000 0.6212 0.6324 0.5884
5.0000 0.0000 4.0000 0.8071 0.5856 0.0445
-3.0000 5.0000 -2.0000 -0.9670 0.3955 -0.2295
-2.0000 5.0000 -3.0000 -0.9205 0.3838 -0.3655
-5.0000 2.0000 -4.0000 -1.0105 -0.2983 -0.1385
1.0000 -2.0000 -8.0000 -0.1973 -0.7999 -0.6053
-6.0000 -3.0000 3.0000 -0.1655 -0.5754 0.7154
6.0000 -3.0000 -0.0000 0.9670 -0.0717 -0.1919
6.0000 1.0000 -7.0000 0.1133 0.0019 -0.9433
5.0000 3.0000 2.0000 0.3745 0.8734 -0.2575
3.0000 4.0000 3.0000 0.1160 0.9689 -0.1131
